data_4504146
loop_
_publ_author_name
'Kodama, Koichi'
'Kobayashi, Yuka'
'Saigo, Kazuhiko'

_publ_section_title
;
 Role of the Relative Molecular Length of the Components in Ternary
 Inclusion Crystals in the Chiral Recognition and Assembly of
 Supramolecular Helical Architectures
;
_journal_issue 5
_journal_name_full 'Crystal Growth &amp; Design'
_journal_page_first 935
_journal_paper_doi 10.1021/cg060849c
_journal_volume 7
_journal_year 2007
_chemical_absolute_configuration rm
_chemical_formula_moiety 'C35 H35 N O4 '
_chemical_formula_sum 'C35 H35 N O4'
_chemical_formula_weight 533.67
_space_group_IT_number 4
_symmetry_cell_setting monoclinic
_symmetry_Int_Tables_number 4
_symmetry_space_group_name_Hall 'P 2yb'
_symmetry_space_group_name_H-M 'P 1 21 1'
_cell_angle_alpha 90
_cell_angle_beta 104.41(2)
_cell_angle_gamma 90
_cell_formula_units_Z 2
_cell_length_a 13.54(2)
_cell_length_b 6.290(9)
_cell_length_c 17.04(3)
_cell_measurement_reflns_used 1906
_cell_measurement_temperature 293.1
_cell_measurement_theta_max 27.5
_cell_measurement_theta_min 3.0
_cell_volume 1406(4)
_computing_cell_refinement Unknown
_computing_data_collection Unknown
_computing_data_reduction CrystalStructure
_computing_publication_material 'CrystalStructure 3.6.0'
_computing_structure_refinement CRYSTALS
_computing_structure_solution SIR92
_diffrn_measured_fraction_theta_full 0.9960
_diffrn_measured_fraction_theta_max 0.9960
_diffrn_radiation_type 'Mo K\a'
_diffrn_radiation_wavelength 0.7107
_diffrn_reflns_av_R_equivalents 0.121
_diffrn_reflns_limit_h_max 11
_diffrn_reflns_limit_h_min -17
_diffrn_reflns_limit_k_max 8
_diffrn_reflns_limit_k_min -6
_diffrn_reflns_limit_l_max 22
_diffrn_reflns_limit_l_min -22
_diffrn_reflns_number 11326
_diffrn_reflns_theta_full 27.48
_diffrn_reflns_theta_max 27.48
_exptl_absorpt_coefficient_mu 0.082
_exptl_absorpt_correction_type none
_exptl_crystal_colour colorless
_exptl_crystal_density_diffrn 1.261
_exptl_crystal_density_method 'not measured'
_exptl_crystal_description prism
_exptl_crystal_F_000 568.00
_exptl_crystal_size_max 0.20
_exptl_crystal_size_mid 0.20
_exptl_crystal_size_min 0.20
_refine_diff_density_max 0.25
_refine_diff_density_min -0.49
_refine_ls_extinction_method none
_refine_ls_goodness_of_fit_ref 0.663
_refine_ls_hydrogen_treatment refall
_refine_ls_number_parameters 394
_refine_ls_number_reflns 1061
_refine_ls_R_factor_gt 0.0540
_refine_ls_shift/su_max 0.0030
_refine_ls_structure_factor_coef F
_refine_ls_weighting_details 'w = 1/[0.0010Fo^2^ + 3.0000\s(Fo^2^) + 0.5000]'
_refine_ls_weighting_scheme calc
_refine_ls_wR_factor_ref 0.0550
_reflns_number_gt 1061
_reflns_number_total 3511
_reflns_threshold_expression F^2^>2.0\s(F^2^)
_cod_data_source_file cg060849csi20061127_100443.cif
_cod_data_source_block (1R,2S)-1_2e_(R)-3a
_cod_original_cell_volume 1405.1(35)
_cod_original_formula_sum 'C35 H35 N O4 '
_cod_database_code 4504146

loop_
_symmetry_equiv_pos_site_id
_symmetry_equiv_pos_as_xyz
1 +X,+Y,+Z
2 -X,1/2+Y,-Z

loop_
_atom_site_label
_atom_site_type_symbol
_atom_site_fract_x
_atom_site_fract_y
_atom_site_fract_z
_atom_site_U_iso_or_equiv
_atom_site_adp_type
_atom_site_occupancy
_atom_site_symmetry_multiplicity
_atom_site_calc_flag
_atom_site_refinement_flags
O(1) O -0.8850(6) 0.0698(13) -0.8655(4) 0.024(3) Uani 1.00 1 d .
O(2) O -0.9038(6) -0.2644(13) -0.9144(5) 0.024(3) Uani 1.00 1 d .
O(3) O -0.1395(6) -0.4365(12) -0.8990(5) 0.021(2) Uani 1.00 1 d .
O(4) O -0.9883(6) -0.658(1) -0.7930(5) 0.029(3) Uani 1.00 1 d .
N(5) N -0.0929(5) -0.142(2) -1.0071(5) 0.021(3) Uani 1.00 1 d .
C(6) C -0.3596(9) -0.050(2) -0.7430(8) 0.030(4) Uani 1.00 1 d .
C(7) C -0.2761(8) -0.117(2) -1.0096(7) 0.016(4) Uani 1.00 1 d .
C(8) C -0.6444(9) -0.457(2) -0.7341(8) 0.024(4) Uani 1.00 1 d .
C(9) C -0.2179(8) -0.161(2) -0.8299(7) 0.023(4) Uani 1.00 1 d .
C(10) C -0.6183(9) -0.103(2) -0.6910(8) 0.030(5) Uani 1.00 1 d .
C(11) C -0.7299(9) -0.402(2) -0.7929(7) 0.020(4) Uani 1.00 1 d .
C(12) C -0.7631(9) -0.191(2) -0.8018(7) 0.014(4) Uani 1.00 1 d .
C(13) C -0.7050(9) -0.044(2) -0.7484(7) 0.027(4) Uani 1.00 1 d .
C(14) C -0.3452(8) 0.050(2) -1.0151(7) 0.027(4) Uani 1.00 1 d .
C(15) C -0.9328(11) -0.643(2) -0.7105(9) 0.051(6) Uani 1.00 1 d .
C(16) C -0.3538(9) -0.620(2) -0.5690(8) 0.029(4) Uani 1.00 1 d .
C(17) C -0.8585(9) -0.126(2) -0.8657(7) 0.022(4) Uani 1.00 1 d .
C(18) C -0.2852(9) 0.090(2) -0.7488(7) 0.029(4) Uani 1.00 1 d .
C(19) C -0.4408(9) -0.556(2) -0.6272(7) 0.026(4) Uani 1.00 1 d .
C(20) C -0.3080(8) -0.308(2) -1.0472(7) 0.022(4) Uani 1.00 1 d .
C(21) C -0.5854(8) -0.307(2) -0.6821(7) 0.017(4) Uani 1.00 1 d .
C(22) C -0.3656(9) -0.244(2) -0.7824(8) 0.031(4) Uani 1.00 1 d .
C(23) C -0.3175(9) -0.497(2) -0.5025(9) 0.029(5) Uani 1.00 1 d .
C(24) C -0.4467(8) 0.020(2) -1.0583(7) 0.025(4) Uani 1.00 1 d .
C(25) C -0.2957(9) -0.301(2) -0.8251(7) 0.033(4) Uani 1.00 1 d .
C(26) C -0.4081(8) -0.335(2) -1.0914(7) 0.026(4) Uani 1.00 1 d .
C(27) C -0.2120(9) 0.035(2) -0.7918(7) 0.027(4) Uani 1.00 1 d .
C(28) C -0.3663(9) -0.309(3) -0.4922(8) 0.034(4) Uani 1.00 1 d .
C(29) C -0.4919(9) -0.373(2) -0.6190(8) 0.018(4) Uani 1.00 1 d .
C(30) C -0.1411(9) -0.219(2) -0.8798(7) 0.021(4) Uani 1.00 1 d .
C(31) C -0.4540(9) -0.244(2) -0.5510(8) 0.031(4) Uani 1.00 1 d .
C(32) C -0.9792(10) -0.490(2) -0.6625(9) 0.031(5) Uani 1.00 1 d .
C(33) C -0.4753(9) -0.165(2) -1.0965(7) 0.031(4) Uani 1.00 1 d .
C(34) C -0.1658(8) -0.088(2) -0.9584(7) 0.014(4) Uani 1.00 1 d .
C(35) C -1.0799(12) -0.468(2) -0.6758(9) 0.050(5) Uani 1.00 1 d .
C(36) C -0.966(2) -0.256(3) -0.5472(11) 0.094(8) Uani 1.00 1 d .
C(37) C -1.1229(13) -0.339(3) -0.6270(10) 0.058(6) Uani 1.00 1 d .
C(38) C -0.9169(13) -0.382(3) -0.5983(11) 0.077(7) Uani 1.00 1 d .
C(39) C -1.066(2) -0.228(4) -0.5675(11) 0.101(9) Uani 1.00 1 d .
C(40) C -0.9231(13) -0.856(3) -0.6689(9) 0.087(8) Uani 1.00 1 d .
H(1) H -0.2615 -0.4234 -1.0428 0.026 Uiso 1.00 1 c R
H(2) H -0.3230 0.1803 -0.9885 0.032 Uiso 1.00 1 c R
H(3) H -0.4946 0.1317 -1.0615 0.030 Uiso 1.00 1 c R
H(4) H -0.5436 -0.1816 -1.1276 0.035 Uiso 1.00 1 c R
H(5) H -0.4310 -0.4650 -1.1180 0.032 Uiso 1.00 1 c R
H(6) H -0.1583 0.1289 -0.7954 0.031 Uiso 1.00 1 c R
H(7) H -0.3002 -0.4339 -0.8521 0.039 Uiso 1.00 1 c R
H(8) H -0.4192 -0.3387 -0.7798 0.039 Uiso 1.00 1 c R
H(9) H -0.4076 -0.0164 -0.7126 0.038 Uiso 1.00 1 c R
H(10) H -0.2825 0.2251 -0.7236 0.038 Uiso 1.00 1 c R
H(11) H -0.7701 -0.5072 -0.8264 0.022 Uiso 1.00 1 c R
H(12) H -0.6229 -0.6009 -0.7299 0.030 Uiso 1.00 1 c R
H(13) H -0.5815 0.0027 -0.6555 0.034 Uiso 1.00 1 c R
H(14) H -0.7266 0.1000 -0.7529 0.033 Uiso 1.00 1 c R
H(15) H -0.4895 -0.1177 -0.5446 0.035 Uiso 1.00 1 c R
H(16) H -0.3396 -0.2231 -0.4460 0.038 Uiso 1.00 1 c R
H(17) H -0.2589 -0.5424 -0.4627 0.033 Uiso 1.00 1 c R
H(18) H -0.3193 -0.7480 -0.5754 0.033 Uiso 1.00 1 c R
H(19) H -0.4655 -0.6412 -0.6740 0.030 Uiso 1.00 1 c R
H(20) H -1.1226 -0.5445 -0.7194 0.061 Uiso 1.00 1 c R
H(21) H -0.8450 -0.3899 -0.5900 0.093 Uiso 1.00 1 c R
H(22) H -0.9256 -0.1907 -0.4995 0.102 Uiso 1.00 1 c R
H(23) H -1.0968 -0.1341 -0.5369 0.112 Uiso 1.00 1 c R
H(24) H -1.1949 -0.3259 -0.6376 0.070 Uiso 1.00 1 c R
H(25) H -0.1570 0.0585 -0.9447 0.018 Uiso 1.00 1 c R
H(26) H -0.0751 -0.1797 -0.8489 0.026 Uiso 1.00 1 c R
H(27) H -0.8656 -0.5957 -0.7084 0.062 Uiso 1.00 1 c R
H(28) H -0.1006 -0.2880 -1.0216 0.025 Uiso 1.00 1 c R
H(29) H -0.0251 -0.1167 -0.9764 0.025 Uiso 1.00 1 c R
H(30) H -0.1065 -0.0575 -1.0549 0.025 Uiso 1.00 1 c R
H(31) H -0.9911 -0.9001 -0.6720 0.106 Uiso 1.00 1 c R
H(32) H -0.8859 -0.8504 -0.6138 0.106 Uiso 1.00 1 c R
H(33) H -0.8916 -0.9552 -0.6972 0.106 Uiso 1.00 1 c R

loop_
_atom_site_aniso_label
_atom_site_aniso_U_11
_atom_site_aniso_U_22
_atom_site_aniso_U_33
_atom_site_aniso_U_12
_atom_site_aniso_U_13
_atom_site_aniso_U_23
O(1) 0.023(5) 0.020(5) 0.026(5) 0.012(4) 0.004(4) 0.003(5)
O(2) 0.018(5) 0.024(6) 0.025(6) 0.003(4) -0.004(4) -0.009(5)
O(3) 0.027(5) 0.008(5) 0.032(5) -0.005(4) 0.015(4) -0.012(5)
O(4) 0.040(5) 0.033(6) 0.012(5) 0.006(5) 0.001(4) 0.004(5)
N(5) 0.001(5) 0.031(7) 0.030(6) -0.001(5) 0.005(5) 0.003(6)
C(6) 0.021(8) 0.034(9) 0.040(9) 0.000(7) 0.019(7) -0.002(8)
C(7) 0.015(7) 0.018(7) 0.017(8) -0.009(7) 0.011(6) 0.007(7)
C(8) 0.029(8) 0.008(7) 0.039(8) 0.004(7) 0.016(7) 0.003(8)
C(9) 0.024(7) 0.028(9) 0.013(7) -0.001(7) -0.002(6) 0.006(7)
C(10) 0.026(8) 0.028(10) 0.029(9) -0.009(8) -0.002(7) -0.001(8)
C(11) 0.014(7) 0.026(8) 0.014(8) -0.002(6) -0.005(6) 0.000(7)
C(12) 0.022(8) 0.011(7) 0.009(7) -0.002(7) 0.004(6) -0.003(7)
C(13) 0.026(8) 0.024(9) 0.031(9) -0.001(7) 0.009(7) 0.001(8)
C(14) 0.019(7) 0.028(8) 0.032(9) 0.008(8) 0.004(7) -0.004(8)
C(15) 0.055(10) 0.044(11) 0.057(12) -0.008(10) 0.020(9) 0.002(10)
C(16) 0.020(8) 0.035(9) 0.028(9) 0.004(8) -0.002(7) -0.003(8)
C(17) 0.014(7) 0.045(10) 0.009(8) 0.002(8) 0.008(6) 0.002(8)
C(18) 0.035(8) 0.034(9) 0.026(8) -0.010(8) 0.022(7) -0.015(7)
C(19) 0.025(8) 0.034(9) 0.017(8) -0.018(7) 0.001(7) -0.002(7)
C(20) 0.012(7) 0.023(8) 0.030(8) 0.007(7) 0.003(6) 0.012(8)
C(21) 0.011(7) 0.024(8) 0.014(7) -0.008(7) -0.000(6) 0.001(8)
C(22) 0.027(8) 0.039(10) 0.030(8) -0.015(7) 0.014(7) -0.001(8)
C(23) 0.022(8) 0.020(10) 0.041(10) -0.007(7) 0.002(7) 0.002(8)
C(24) 0.010(7) 0.049(10) 0.015(7) 0.019(7) 0.004(6) 0.002(8)
C(25) 0.036(8) 0.025(9) 0.036(9) 0.001(8) 0.008(8) 0.001(8)
C(26) 0.020(8) 0.030(9) 0.029(8) -0.002(7) 0.012(7) -0.003(8)
C(27) 0.031(8) 0.023(8) 0.023(8) -0.013(7) 0.003(6) 0.003(8)
C(28) 0.023(8) 0.047(10) 0.025(9) -0.014(8) -0.007(7) -0.007(9)
C(29) 0.017(7) 0.012(8) 0.026(9) -0.003(6) 0.005(7) -0.003(7)
C(30) 0.020(8) 0.023(8) 0.024(8) -0.001(6) 0.013(7) -0.006(7)
C(31) 0.037(9) 0.025(9) 0.025(8) -0.002(7) -0.003(7) -0.003(8)
C(32) 0.025(9) 0.028(10) 0.042(9) 0.001(7) 0.011(8) 0.010(8)
C(33) 0.017(8) 0.044(10) 0.026(9) -0.004(8) -0.003(7) -0.013(9)
C(34) 0.019(7) 0.013(8) 0.014(7) -0.001(6) 0.010(6) -0.001(6)
C(35) 0.069(12) 0.032(10) 0.051(10) 0.004(10) 0.020(10) -0.014(9)
C(36) 0.16(2) 0.06(1) 0.040(13) -0.00(2) -0.03(1) -0.006(11)
C(37) 0.076(13) 0.062(12) 0.038(10) 0.001(11) 0.016(10) 0.018(10)
C(38) 0.08(2) 0.07(1) 0.08(1) -0.034(12) 0.021(12) -0.038(13)
C(39) 0.11(2) 0.13(2) 0.04(1) 0.03(2) -0.03(1) -0.01(1)
C(40) 0.10(2) 0.10(2) 0.07(1) 0.05(1) 0.027(11) 0.03(1)

loop_
_atom_type_symbol
_atom_type_description
_atom_type_scat_dispersion_real
_atom_type_scat_dispersion_imag
_atom_type_scat_source
C C 0.003 0.002
;
International Tables for Crystallography
(1992, Vol. C, Tables 4.2.6.8 and 6.1.1.4)
;
H H 0.000 0.000
;
International Tables for Crystallography
(1992, Vol. C, Table 6.1.1.4)
;
N N 0.006 0.003
;
International Tables for Crystallography
(1992, Vol. C, Tables 4.2.6.8 and 6.1.1.4)
;
O O 0.011 0.006
;
International Tables for Crystallography
(1992, Vol. C, Tables 4.2.6.8 and 6.1.1.4)
;

loop_
_geom_angle_atom_site_label_1
_geom_angle_atom_site_label_2
_geom_angle_atom_site_label_3
_geom_angle
O(1) C(17) O(2) 125(1)
O(1) C(17) C(12) 116(1)
O(2) C(17) C(12) 118(1)
O(3) C(30) C(9) 114(1)
O(3) C(30) C(34) 109.3(9)
O(3) C(30) H(26) 108.3631
O(4) C(15) C(32) 112(1)
O(4) C(15) C(40) 111(1)
O(4) C(15) H(27) 108.8699
N(5) C(34) C(7) 110.1(9)
N(5) C(34) C(30) 109.6(9)
N(5) C(34) H(25) 107.4794
H(28) N(5) C(34) 108.7731
H(29) N(5) C(34) 109.9062
H(30) N(5) C(34) 109.7345
H(29) N(5) H(28) 109.4711
H(30) N(5) H(28) 109.4743
H(30) N(5) H(29) 109.4658
C(22) C(6) C(18) 119(1)
C(6) C(18) C(27) 120(1)
H(9) C(6) C(18) 120.9823
C(6) C(18) H(10) 119.5532
C(6) C(22) C(25) 121(1)
C(6) C(22) H(8) 118.9933
H(9) C(6) C(22) 119.6615
C(20) C(7) C(14) 119(1)
C(34) C(7) C(14) 119(1)
C(7) C(14) C(24) 119(1)
C(7) C(14) H(2) 119.4100
C(34) C(7) C(20) 120(1)
C(7) C(20) H(1) 120.2130
C(7) C(20) C(26) 120(1)
C(7) C(34) C(30) 113(1)
C(7) C(34) H(25) 107.2467
C(8) C(11) C(12) 120(1)
C(8) C(11) H(11) 121.2163
C(21) C(8) C(11) 122(1)
H(12) C(8) C(11) 118.7146
C(8) C(21) C(10) 116(1)
C(8) C(21) C(29) 120(1)
H(12) C(8) C(21) 118.5935
C(30) C(9) C(25) 120(1)
C(9) C(25) H(7) 119.0771
C(9) C(25) C(22) 119(1)
C(27) C(9) C(25) 119(1)
C(30) C(9) C(27) 119(1)
C(9) C(27) C(18) 119(1)
C(9) C(27) H(6) 118.5082
C(9) C(30) C(34) 108.9(9)
C(9) C(30) H(26) 107.6996
C(10) C(13) C(12) 122(1)
C(10) C(13) H(14) 120.1018
C(21) C(10) C(13) 121(1)
H(13) C(10) C(13) 119.0793
C(10) C(21) C(29) 122(1)
H(13) C(10) C(21) 118.9467
C(11) C(12) C(13) 116(1)
C(11) C(12) C(17) 121(1)
H(11) C(11) C(12) 118.3551
C(17) C(12) C(13) 122(1)
C(12) C(13) H(14) 117.8292
C(14) C(24) C(33) 119(1)
H(2) C(14) C(24) 121.2922
C(14) C(24) H(3) 119.7519
C(15) C(32) C(35) 121(1)
C(40) C(15) C(32) 108(1)
H(27) C(15) C(32) 107.7546
C(15) C(32) C(38) 119(1)
H(27) C(15) C(40) 106.9003
C(15) C(40) H(31) 105.1887
C(15) C(40) H(32) 113.1425
C(15) C(40) H(33) 109.9832
C(16) C(19) C(29) 121(1)
C(16) C(19) H(19) 119.3691
C(23) C(16) C(19) 119(1)
H(18) C(16) C(19) 121.0678
C(16) C(23) C(28) 120(1)
C(16) C(23) H(17) 119.3501
H(18) C(16) C(23) 119.3328
C(18) C(27) H(6) 121.9855
H(10) C(18) C(27) 119.9134
C(19) C(29) C(21) 121(1)
H(19) C(19) C(29) 118.6825
C(19) C(29) C(31) 118(1)
H(1) C(20) C(26) 119.3702
C(20) C(26) C(33) 118(1)
C(20) C(26) H(5) 121.4741
C(21) C(29) C(31) 120(1)
C(22) C(25) H(7) 121.0992
H(8) C(22) C(25) 119.6153
C(23) C(28) C(31) 120(1)
C(23) C(28) H(16) 119.6903
H(17) C(23) C(28) 120.2765
C(24) C(33) C(26) 121(1)
H(3) C(24) C(33) 120.2580
C(24) C(33) H(4) 119.4145
H(5) C(26) C(33) 120.0908
C(26) C(33) H(4) 118.6035
C(28) C(31) C(29) 119(1)
C(28) C(31) H(15) 121.4802
H(16) C(28) C(31) 120.2788
C(29) C(31) H(15) 119.1211
C(30) C(34) H(25) 108.6125
H(26) C(30) C(34) 108.2917
C(32) C(35) H(20) 118.5890
C(38) C(32) C(35) 118(1)
C(32) C(35) C(37) 121(1)
C(32) C(38) H(21) 119.5088
C(32) C(38) C(36) 117(1)
H(20) C(35) C(37) 119.9213
C(35) C(37) C(39) 121(1)
C(35) C(37) H(24) 119.8979
C(36) C(38) H(21) 122.7652
C(39) C(36) C(38) 120(1)
H(22) C(36) C(38) 120.0107
C(36) C(39) C(37) 119(2)
H(22) C(36) C(39) 119.6311
C(36) C(39) H(23) 120.2106
H(24) C(37) C(39) 118.7448
C(37) C(39) H(23) 119.8419
H(32) C(40) H(31) 109.4683
H(33) C(40) H(31) 109.4668
H(33) C(40) H(32) 109.4758

loop_
_geom_bond_atom_site_label_1
_geom_bond_atom_site_label_2
_geom_bond_distance
O(1) C(17) 1.28(2)
O(2) C(17) 1.25(2)
O(3) C(30) 1.41(1)
O(4) C(15) 1.42(2)
N(5) C(34) 1.48(2)
N(5) H(28) 0.9500
N(5) H(29) 0.9500
N(5) H(30) 0.9499
C(6) C(18) 1.36(2)
C(6) C(22) 1.38(2)
C(6) H(9) 0.9500
C(7) C(14) 1.39(2)
C(7) C(20) 1.38(2)
C(7) C(34) 1.54(1)
C(8) C(11) 1.37(2)
C(8) C(21) 1.40(2)
C(8) H(12) 0.9500
C(9) C(25) 1.39(2)
C(9) C(27) 1.39(2)
C(9) C(30) 1.54(2)
C(10) C(13) 1.38(2)
C(10) C(21) 1.36(2)
C(10) H(13) 0.9500
C(11) C(12) 1.40(2)
C(11) H(11) 0.9500
C(12) C(13) 1.39(2)
C(12) C(17) 1.52(2)
C(13) H(14) 0.9500
C(14) C(24) 1.40(1)
C(14) H(2) 0.9500
C(15) C(32) 1.50(2)
C(15) C(40) 1.51(2)
C(15) H(27) 0.9500
C(16) C(19) 1.40(2)
C(16) C(23) 1.36(2)
C(16) H(18) 0.9500
C(18) C(27) 1.41(2)
C(18) H(10) 0.9500
C(19) C(29) 1.37(2)
C(19) H(19) 0.9500
C(20) C(26) 1.39(1)
C(20) H(1) 0.9500
C(21) C(29) 1.50(1)
C(22) C(25) 1.38(2)
C(22) H(8) 0.9500
C(23) C(28) 1.39(2)
C(23) H(17) 0.9500
C(24) C(33) 1.34(2)
C(24) H(3) 0.9501
C(25) H(7) 0.9500
C(26) C(33) 1.39(2)
C(26) H(5) 0.9500
C(27) H(6) 0.9500
C(28) C(31) 1.41(2)
C(28) H(16) 0.9500
C(29) C(31) 1.40(2)
C(30) C(34) 1.54(2)
C(30) H(26) 0.9500
C(31) H(15) 0.9500
C(32) C(35) 1.33(2)
C(32) C(38) 1.38(2)
C(33) H(4) 0.9500
C(34) H(25) 0.9500
C(35) C(37) 1.39(2)
C(35) H(20) 0.9499
C(36) C(38) 1.45(3)
C(36) C(39) 1.32(3)
C(36) H(22) 0.9500
C(37) C(39) 1.31(2)
C(37) H(24) 0.9500
C(38) H(21) 0.9501
C(39) H(23) 0.9500
C(40) H(31) 0.9499
C(40) H(32) 0.9500
C(40) H(33) 0.9499
H(13) C(10) 0.9500

loop_
_geom_contact_atom_site_label_1
_geom_contact_atom_site_label_2
_geom_contact_distance
_geom_contact_site_symmetry_2
O(1) O(2) 2.25(1) .
O(1) O(4) 2.70(1) 56501
O(1) N(5) 3.48(1) 45501
O(1) C(12) 2.39(1) .
O(1) C(13) 2.83(1) .
O(1) C(15) 3.39(2) 56501
O(1) C(40) 3.54(2) 56501
O(1) H(11) 3.0702 56501
O(1) H(14) 2.5034 .
O(1) H(25) 3.5936 45501
O(1) H(26) 3.0863 45501
O(1) H(27) 3.3632 56501
O(1) H(29) 2.5999 45501
O(1) H(33) 2.8948 56501
O(2) O(3) 3.44(1) 45501
O(2) O(4) 3.59(1) .
O(2) N(5) 2.76(1) 45501
O(2) C(11) 2.85(1) .
O(2) C(12) 2.39(1) .
O(2) C(30) 3.42(2) 45501
O(2) H(11) 2.5498 .
O(2) H(26) 2.8622 45501
O(2) H(28) 2.8351 45501
O(2) H(29) 1.9533 45501
O(2) H(30) 3.4187 45501
O(3) O(2) 3.44(1) 65501
O(3) O(4) 2.75(1) 65501
O(3) N(5) 2.79(1) .
O(3) C(7) 3.05(1) .
O(3) C(9) 2.48(2) .
O(3) C(20) 3.06(1) .
O(3) C(25) 2.85(2) .
O(3) C(34) 2.40(1) .
O(3) H(1) 2.5917 .
O(3) H(2) 3.5247 54501
O(3) H(6) 3.2980 54501
O(3) H(7) 2.4978 .
O(3) H(20) 3.0876 65501
O(3) H(25) 3.2652 54501
O(3) H(25) 3.2032 .
O(3) H(26) 1.9308 .
O(3) H(28) 2.4606 .
O(3) H(29) 3.0330 .
O(4) O(1) 2.70(1) 54501
O(4) O(3) 2.75(1) 45501
O(4) C(27) 3.60(1) 44501
O(4) C(30) 3.54(1) 45501
O(4) C(32) 2.43(2) .
O(4) C(35) 2.86(2) .
O(4) C(40) 2.42(2) .
O(4) H(6) 2.6565 44501
O(4) H(11) 3.2839 .
O(4) H(20) 2.5536 .
O(4) H(25) 3.4855 44501
O(4) H(26) 3.5376 44501
O(4) H(26) 3.2814 45501
O(4) H(27) 1.9485 .
O(4) H(31) 2.5722 .
O(4) H(32) 3.2568 .
O(4) H(33) 2.6107 .
N(5) O(1) 3.48(1) 65501
N(5) O(2) 2.76(1) 65501
N(5) C(7) 2.48(1) .
N(5) C(14) 3.59(1) .
N(5) C(17) 3.48(1) 65501
N(5) C(20) 3.01(1) .
N(5) C(30) 2.46(2) .
N(5) H(1) 2.8326 .
N(5) H(25) 1.9833 .
N(5) H(26) 2.6561 .
C(6) C(9) 2.79(2) .
C(6) C(25) 2.41(2) .
C(6) C(27) 2.41(2) .
C(6) H(6) 3.2711 .
C(6) H(7) 3.2670 .
C(6) H(8) 2.0219 .
C(6) H(10) 2.0054 .
C(6) H(18) 3.3605 56501
C(6) H(19) 3.3001 56501
C(6) H(24) 3.0358 65501
C(7) C(9) 2.98(2) .
C(7) C(24) 2.41(2) .
C(7) C(25) 3.42(2) .
C(7) C(26) 2.40(2) .
C(7) C(30) 2.58(1) .
C(7) C(33) 2.75(1) .
C(7) H(1) 2.0343 .
C(7) H(2) 2.0331 .
C(7) H(3) 3.2662 .
C(7) H(5) 3.2692 .
C(7) H(7) 3.4244 .
C(7) H(25) 2.0368 .
C(7) H(26) 3.3696 .
C(7) H(28) 2.6632 .
C(7) H(29) 3.3037 .
C(7) H(30) 2.6239 .
C(8) C(10) 2.34(2) .
C(8) C(12) 2.41(2) .
C(8) C(13) 2.71(2) .
C(8) C(19) 2.97(2) .
C(8) C(29) 2.52(2) .
C(8) H(8) 3.4112 .
C(8) H(11) 2.0350 .
C(8) H(13) 3.2093 .
C(8) H(14) 2.9895 54501
C(8) H(16) 3.5481 44402
C(8) H(19) 2.6514 .
C(8) H(27) 3.2524 .
C(9) C(14) 3.46(2) .
C(9) C(18) 2.42(2) .
C(9) C(22) 2.39(2) .
C(9) C(34) 2.50(2) .
C(9) C(35) 3.42(2) 65501
C(9) C(37) 3.56(2) 65501
C(9) H(2) 3.4681 .
C(9) H(6) 2.0230 .
C(9) H(7) 2.0287 .
C(9) H(8) 3.2503 .
C(9) H(10) 3.2776 .
C(9) H(20) 3.1321 65501
C(9) H(24) 3.3762 65501
C(9) H(25) 2.6861 .
C(9) H(26) 2.0417 .
C(10) C(11) 2.75(2) .
C(10) C(12) 2.42(2) .
C(10) C(29) 2.51(2) .
C(10) C(31) 2.96(2) .
C(10) H(9) 3.0154 .
C(10) H(12) 3.2012 .
C(10) H(12) 3.2213 56501
C(10) H(14) 2.0288 .
C(10) H(15) 2.6650 .
C(10) H(16) 3.4819 45402
C(10) H(17) 3.4553 45402
C(10) H(19) 3.5332 56501
C(11) C(13) 2.37(2) .
C(11) C(17) 2.55(2) .
C(11) C(21) 2.43(1) .
C(11) H(12) 2.0106 .
C(11) H(14) 3.2017 54501
C(11) H(14) 3.2302 .
C(11) H(27) 2.8720 .
C(12) C(21) 2.84(1) .
C(12) H(11) 2.0329 .
C(12) H(12) 3.2580 .
C(12) H(13) 3.2696 .
C(12) H(14) 2.0184 .
C(12) H(27) 3.4727 .
C(12) H(33) 3.1528 56501
C(13) C(17) 2.55(2) .
C(13) C(21) 2.39(2) .
C(13) H(11) 3.2313 .
C(13) H(12) 2.9896 56501
C(13) H(13) 2.0187 .
C(13) H(33) 2.9246 56501
C(14) C(20) 2.40(2) .
C(14) C(26) 2.78(2) .
C(14) C(30) 3.56(2) .
C(14) C(33) 2.37(2) .
C(14) C(34) 2.53(1) .
C(14) H(1) 3.2601 .
C(14) H(1) 3.5709 56501
C(14) H(3) 2.0462 .
C(14) H(4) 3.2313 .
C(14) H(5) 3.5672 56501
C(14) H(25) 2.5325 .
C(14) H(30) 3.5275 .
C(15) O(1) 3.39(2) 54501
C(15) C(35) 2.47(2) .
C(15) C(38) 2.49(2) .
C(15) H(6) 3.3569 44501
C(15) H(11) 3.4136 .
C(15) H(14) 3.4541 54501
C(15) H(20) 2.6110 .
C(15) H(21) 2.6371 .
C(15) H(31) 1.9803 .
C(15) H(32) 2.0729 .
C(15) H(33) 2.0371 .
C(16) C(28) 2.38(2) .
C(16) C(29) 2.42(2) .
C(16) C(31) 2.78(2) .
C(16) H(9) 3.4416 54501
C(16) H(10) 3.1741 54501
C(16) H(15) 3.2086 44402
C(16) H(16) 3.2350 .
C(16) H(17) 2.0026 .
C(16) H(19) 2.0388 .
C(16) H(24) 3.2649 65501
C(17) N(5) 3.48(1) 45501
C(17) H(11) 2.6889 .
C(17) H(14) 2.6822 .
C(17) H(26) 3.0355 45501
C(17) H(29) 2.5558 45501
C(17) H(33) 3.1998 56501
C(18) C(22) 2.37(2) .
C(18) C(25) 2.77(2) .
C(18) H(6) 2.0791 .
C(18) H(7) 3.4559 56501
C(18) H(8) 3.2181 .
C(18) H(9) 2.0192 .
C(18) H(18) 3.2650 56501
C(18) H(19) 3.4630 56501
C(18) H(20) 3.1369 66501
C(18) H(24) 3.2809 65501
C(19) C(21) 2.50(2) .
C(19) C(23) 2.38(2) .
C(19) C(28) 2.75(2) .
C(19) C(31) 2.38(2) .
C(19) H(8) 3.0139 .
C(19) H(9) 3.3222 54501
C(19) H(10) 3.3067 54501
C(19) H(12) 2.6586 .
C(19) H(13) 3.3341 54501
C(19) H(15) 3.2362 .
C(19) H(15) 3.3151 44402
C(19) H(17) 3.2390 .
C(19) H(18) 2.0554 .
C(20) C(24) 2.76(2) .
C(20) C(30) 3.22(1) .
C(20) C(33) 2.39(2) .
C(20) C(34) 2.54(2) .
C(20) H(2) 3.3900 54501
C(20) H(2) 3.2541 .
C(20) H(4) 3.2421 .
C(20) H(5) 2.0502 .
C(20) H(7) 3.3922 .
C(20) H(25) 3.2824 .
C(20) H(28) 2.7352 .
C(20) H(30) 3.1815 .
C(21) C(31) 2.52(2) .
C(21) H(8) 3.1202 .
C(21) H(9) 3.1678 .
C(21) H(11) 3.2894 .
C(21) H(12) 2.0317 .
C(21) H(13) 1.9983 .
C(21) H(14) 3.2428 .
C(21) H(15) 2.6604 .
C(21) H(19) 2.6389 .
C(22) C(27) 2.76(2) .
C(22) H(7) 2.0372 .
C(22) H(9) 2.0284 .
C(22) H(10) 3.5884 54501
C(22) H(10) 3.2250 .
C(22) H(19) 3.5688 .
C(22) H(24) 2.9765 65501
C(23) C(29) 2.79(2) .
C(23) C(31) 2.42(2) .
C(23) H(13) 3.3087 44402
C(23) H(15) 3.2877 .
C(23) H(15) 3.0147 44402
C(23) H(16) 2.0339 .
C(23) H(18) 2.0024 .
C(23) H(19) 3.2332 .
C(23) H(21) 3.4201 44402
C(23) H(22) 3.5011 44402
C(23) H(24) 3.3330 65501
C(23) H(32) 3.1064 45402
C(24) C(26) 2.39(2) .
C(24) H(2) 2.0612 .
C(24) H(4) 1.9860 .
C(24) H(5) 3.2373 .
C(24) H(5) 3.4199 56501
C(25) C(27) 2.40(2) .
C(25) C(30) 2.55(2) .
C(25) C(34) 3.47(2) .
C(25) C(35) 3.53(2) 65501
C(25) H(6) 3.2487 .
C(25) H(8) 2.0228 .
C(25) H(9) 3.2571 .
C(25) H(10) 3.4303 54501
C(25) H(20) 2.9982 65501
C(25) H(24) 3.1510 65501
C(25) H(26) 3.2054 .
C(26) H(1) 2.0297 .
C(26) H(2) 3.5629 54501
C(26) H(3) 3.2463 .
C(26) H(4) 2.0275 .
C(27) O(4) 3.60(1) 66501
C(27) C(30) 2.54(2) .
C(27) C(34) 3.15(2) .
C(27) H(2) 3.4368 .
C(27) H(7) 3.2523 .
C(27) H(9) 3.2726 .
C(27) H(10) 2.0590 .
C(27) H(20) 3.0386 66501
C(27) H(24) 3.4372 65501
C(27) H(25) 2.8854 .
C(27) H(26) 2.6666 .
C(27) H(31) 3.2002 66501
C(28) C(29) 2.43(2) .
C(28) H(13) 3.0193 44402
C(28) H(15) 2.0706 .
C(28) H(15) 2.9292 44402
C(28) H(17) 2.0396 .
C(28) H(18) 3.2374 .
C(28) H(32) 3.4531 45402
C(29) H(8) 3.1403 .
C(29) H(9) 3.1282 .
C(29) H(12) 2.6638 .
C(29) H(13) 2.6583 .
C(29) H(15) 2.0408 .
C(29) H(15) 3.2483 44402
C(29) H(16) 3.2873 .
C(29) H(16) 3.5400 44402
C(29) H(18) 3.2733 .
C(29) H(19) 2.0048 .
C(30) O(2) 3.42(2) 65501
C(30) O(4) 3.54(1) 65501
C(30) H(1) 3.1247 .
C(30) H(6) 2.6603 .
C(30) H(7) 2.6830 .
C(30) H(20) 3.3743 65501
C(30) H(25) 2.0480 .
C(30) H(28) 2.6418 .
C(30) H(29) 2.6218 .
C(30) H(30) 3.2920 .
C(31) H(9) 3.3001 .
C(31) H(13) 2.6513 .
C(31) H(15) 3.0623 44402
C(31) H(16) 2.0589 .
C(31) H(17) 3.2836 .
C(31) H(19) 3.2387 .
C(32) C(36) 2.43(2) .
C(32) C(37) 2.38(2) .
C(32) C(39) 2.77(3) .
C(32) C(40) 2.43(2) .
C(32) H(20) 1.9720 .
C(32) H(21) 2.0275 .
C(32) H(22) 3.2843 .
C(32) H(24) 3.2246 .
C(32) H(27) 2.0030 .
C(32) H(31) 2.5847 .
C(32) H(32) 2.6247 .
C(32) H(33) 3.2634 .
C(33) H(1) 3.2477 .
C(33) H(2) 3.2338 .
C(33) H(3) 1.9942 .
C(33) H(5) 2.0422 .
C(34) H(1) 2.6962 .
C(34) H(2) 2.6647 .
C(34) H(6) 3.0721 .
C(34) H(26) 2.0442 .
C(34) H(28) 1.9984 .
C(34) H(29) 2.0115 .
C(34) H(30) 2.0095 .
C(35) C(9) 3.42(2) 45501
C(35) C(25) 3.53(2) 45501
C(35) C(36) 2.70(2) .
C(35) C(38) 2.34(2) .
C(35) C(39) 2.36(3) .
C(35) C(40) 3.22(2) .
C(35) H(6) 3.2593 44501
C(35) H(10) 3.2859 44501
C(35) H(21) 3.1906 .
C(35) H(23) 3.2157 .
C(35) H(24) 2.0386 .
C(35) H(26) 3.4781 45501
C(35) H(27) 3.1888 .
C(35) H(31) 2.9643 .
C(35) H(32) 3.5223 .
C(36) C(37) 2.28(3) .
C(36) C(40) 3.40(3) 56501
C(36) H(17) 3.2892 45402
C(36) H(21) 2.1223 .
C(36) H(23) 1.9811 .
C(36) H(24) 3.1336 .
C(36) H(31) 3.0469 56501
C(36) H(32) 3.0933 56501
C(36) H(33) 3.5201 56501
C(37) C(9) 3.56(2) 45501
C(37) C(38) 2.72(2) .
C(37) H(20) 2.0387 .
C(37) H(22) 3.1351 .
C(37) H(23) 1.9665 .
C(37) H(31) 3.4732 56501
C(38) C(39) 2.41(3) .
C(38) C(40) 3.21(2) .
C(38) C(40) 3.51(2) 56501
C(38) H(17) 3.1746 45402
C(38) H(20) 3.1932 .
C(38) H(22) 2.0955 .
C(38) H(23) 3.2748 .
C(38) H(27) 2.5406 .
C(38) H(31) 3.5463 .
C(38) H(31) 3.3385 56501
C(38) H(32) 2.9965 .
C(38) H(32) 3.3888 56501
C(38) H(33) 3.2333 56501
C(39) H(20) 3.2050 .
C(39) H(21) 3.2706 .
C(39) H(22) 1.9756 .
C(39) H(24) 1.9559 .
C(39) H(31) 3.0550 56501
C(40) O(1) 3.54(2) 54501
C(40) C(36) 3.40(3) 54501
C(40) C(38) 3.51(2) 54501
C(40) H(6) 3.3734 44501
C(40) H(14) 3.3310 54501
C(40) H(17) 3.1178 44402
C(40) H(20) 3.2753 .
C(40) H(21) 3.2902 .
C(40) H(22) 3.5778 54501
C(40) H(27) 2.0010 .
H(1) C(14) 3.5709 54501
H(2) O(3) 3.5247 56501
H(2) C(20) 3.3900 56501
H(2) C(26) 3.5629 56501
H(5) C(14) 3.5672 54501
H(5) C(24) 3.4199 54501
H(6) O(3) 3.2980 56501
H(6) O(4) 2.6565 66501
H(6) C(15) 3.3569 66501
H(6) C(35) 3.2593 66501
H(6) C(40) 3.3734 66501
H(7) C(18) 3.4559 54501
H(9) C(16) 3.4416 56501
H(9) C(19) 3.3222 56501
H(10) C(16) 3.1741 56501
H(10) C(19) 3.3067 56501
H(10) C(22) 3.5884 56501
H(10) C(25) 3.4303 56501
H(10) C(35) 3.2859 66501
H(11) O(1) 3.0702 54501
H(12) C(10) 3.2213 54501
H(12) C(13) 2.9896 54501
H(13) C(8) 3.2093 .
H(13) C(12) 3.2696 .
H(13) C(13) 2.0187 .
H(13) C(19) 3.3341 56501
H(13) C(21) 1.9983 .
H(13) C(23) 3.3087 45402
H(13) C(28) 3.0193 45402
H(13) C(29) 2.6583 .
H(13) C(31) 2.6513 .
H(14) C(8) 2.9895 56501
H(14) C(11) 3.2017 56501
H(14) C(15) 3.4541 56501
H(14) C(40) 3.3310 56501
H(15) C(16) 3.2086 45402
H(15) C(19) 3.3151 45402
H(15) C(23) 3.0147 45402
H(15) C(28) 2.9292 45402
H(15) C(29) 3.2483 45402
H(15) C(31) 3.0623 45402
H(16) C(8) 3.5481 45402
H(16) C(10) 3.4819 44402
H(16) C(29) 3.5400 45402
H(17) C(10) 3.4553 44402
H(17) C(36) 3.2892 44402
H(17) C(38) 3.1746 44402
H(17) C(40) 3.1178 45402
H(18) C(6) 3.3605 54501
H(18) C(18) 3.2650 54501
H(19) C(6) 3.3001 54501
H(19) C(10) 3.5332 54501
H(19) C(18) 3.4630 54501
H(20) O(3) 3.0876 45501
H(20) C(9) 3.1321 45501
H(20) C(18) 3.1369 44501
H(20) C(25) 2.9982 45501
H(20) C(27) 3.0386 44501
H(20) C(30) 3.3743 45501
H(21) C(23) 3.4201 45402
H(22) C(23) 3.5011 45402
H(22) C(40) 3.5778 56501
H(24) C(6) 3.0358 45501
H(24) C(9) 3.3762 45501
H(24) C(16) 3.2649 45501
H(24) C(18) 3.2809 45501
H(24) C(22) 2.9765 45501
H(24) C(23) 3.3330 45501
H(24) C(25) 3.1510 45501
H(24) C(27) 3.4372 45501
H(25) O(1) 3.5936 65501
H(25) O(3) 3.2652 56501
H(25) O(4) 3.4855 66501
H(26) O(1) 3.0863 65501
H(26) O(2) 2.8622 65501
H(26) O(4) 3.2814 65501
H(26) O(4) 3.5376 66501
H(26) C(17) 3.0355 65501
H(26) C(35) 3.4781 65501
H(27) O(1) 3.3632 54501
H(28) O(2) 2.8351 65501
H(29) O(1) 2.5999 65501
H(29) O(2) 1.9533 65501
H(29) C(17) 2.5558 65501
H(30) O(2) 3.4187 65501
H(31) C(27) 3.2002 44501
H(31) C(36) 3.0469 54501
H(31) C(37) 3.4732 54501
H(31) C(38) 3.3385 54501
H(31) C(39) 3.0550 54501
H(32) C(23) 3.1064 44402
H(32) C(28) 3.4531 44402
H(32) C(36) 3.0933 54501
H(32) C(38) 3.3888 54501
H(33) O(1) 2.8948 54501
H(33) C(12) 3.1528 54501
H(33) C(13) 2.9246 54501
H(33) C(17) 3.1998 54501
H(33) C(36) 3.5201 54501
H(33) C(38) 3.2333 54501

loop_
_geom_torsion_atom_site_label_1
_geom_torsion_atom_site_label_2
_geom_torsion_atom_site_label_3
_geom_torsion_atom_site_label_4
_geom_torsion
C(22) C(6) C(18) C(27) -2(1)
C(18) C(6) C(22) C(25) 2(1)
C(20) C(7) C(14) C(24) 0(1)
C(34) C(7) C(14) C(24) -176(1)
C(14) C(7) C(20) C(26) 0(1)
C(34) C(7) C(20) C(26) 178(1)
C(14) C(7) C(34) N(5) -127(1)
C(14) C(7) C(34) C(30) 109(1)
C(20) C(7) C(34) N(5) 55(1)
C(20) C(7) C(34) C(30) -68(1)
C(21) C(8) C(11) C(12) -1(2)
C(11) C(8) C(21) C(10) 1(2)
C(11) C(8) C(21) C(29) -179(1)
C(27) C(9) C(25) C(22) 0(1)
C(30) C(9) C(25) C(22) -177(1)
C(25) C(9) C(27) C(18) 0(1)
C(30) C(9) C(27) C(18) 177.6(9)
C(25) C(9) C(30) O(3) -16(1)
C(25) C(9) C(30) C(34) 105(1)
C(27) C(9) C(30) O(3) 165.8(9)
C(27) C(9) C(30) C(34) -71(1)
C(21) C(10) C(13) C(12) -1(2)
C(13) C(10) C(21) C(8) 0(1)
C(13) C(10) C(21) C(29) -179(1)
C(8) C(11) C(12) C(13) 0(1)
C(8) C(11) C(12) C(17) -179(1)
C(11) C(12) C(13) C(10) 1(2)
C(17) C(12) C(13) C(10) -179(1)
C(11) C(12) C(17) O(1) 176(1)
C(11) C(12) C(17) O(2) -4(1)
C(13) C(12) C(17) O(1) -2(1)
C(13) C(12) C(17) O(2) 176(1)
C(7) C(14) C(24) C(33) -2(1)
O(4) C(15) C(32) C(35) 36(2)
O(4) C(15) C(32) C(38) -149(1)
C(40) C(15) C(32) C(35) -88(1)
C(40) C(15) C(32) C(38) 86(1)
C(23) C(16) C(19) C(29) 0(2)
C(19) C(16) C(23) C(28) 0(2)
C(6) C(18) C(27) C(9) 1(1)
C(16) C(19) C(29) C(21) -179.8(9)
C(16) C(19) C(29) C(31) 1(2)
C(7) C(20) C(26) C(33) 0(1)
C(8) C(21) C(29) C(19) 23(1)
C(8) C(21) C(29) C(31) -157(1)
C(10) C(21) C(29) C(19) -157(1)
C(10) C(21) C(29) C(31) 20(2)
C(6) C(22) C(25) C(9) 0(1)
C(16) C(23) C(28) C(31) 0(2)
C(14) C(24) C(33) C(26) 3(2)
C(20) C(26) C(33) C(24) -1(2)
C(23) C(28) C(31) C(29) 0(2)
C(19) C(29) C(31) C(28) -1(2)
C(21) C(29) C(31) C(28) 179.8(9)
O(3) C(30) C(34) N(5) -54(1)
O(3) C(30) C(34) C(7) 69(1)
C(9) C(30) C(34) N(5) -179.8(7)
C(9) C(30) C(34) C(7) -56(1)
C(15) C(32) C(35) C(37) 174(1)
C(38) C(32) C(35) C(37) 0(1)
C(15) C(32) C(38) C(36) -172(1)
C(35) C(32) C(38) C(36) 2(2)
C(32) C(35) C(37) C(39) 2(2)
C(39) C(36) C(38) C(32) -7(2)
C(38) C(36) C(39) C(37) 10(3)
C(35) C(37) C(39) C(36) -7(3)
